data_1545652
loop_
_publ_author_name
'Mills-Robles, Heather A.'
'Desikan, Vasumathi'
'Golen, James A.'
'Manke, David R.'

_publ_section_title
;
 Poly[diaqua(\m~3~-2,3-dioxoindoline-5-sulfonato)sodium]
;
_journal_coeditor_code WM4043
_journal_issue 3
_journal_name_full IUCrData
_journal_page_first x170440
_journal_paper_doi 10.1107/S2414314617004400
_journal_volume 2
_journal_year 2017
_chemical_formula_iupac '[Na (C8 H4 N O5 S) (H2 O)2]'
_chemical_formula_moiety 'C8 H8 N Na O7 S'
_chemical_formula_sum 'C8 H8 N Na O7 S'
_chemical_formula_weight 285.20
_chemical_name_systematic
;
Poly[diaqua(\m~3~-2,3-dioxoindoline-5-sulfonato)sodium]
;
_space_group_crystal_system triclinic
_space_group_IT_number 2
_space_group_name_Hall '-P 1'
_space_group_name_H-M_alt 'P -1'
_symmetry_space_group_name_Hall '-P 1'
_symmetry_space_group_name_H-M 'P -1'
_atom_sites_solution_hydrogens mixed
_audit_creation_method
;
Olex2 1.2
(compiled 2017.03.02 svn.r3394 for OlexSys, GUI svn.r5324)
;
_cell_angle_alpha 85.916(10)
_cell_angle_beta 80.181(10)
_cell_angle_gamma 65.237(10)
_cell_formula_units_Z 2
_cell_length_a 7.4526(17)
_cell_length_b 7.9888(19)
_cell_length_c 10.692(2)
_cell_measurement_reflns_used 4084
_cell_measurement_temperature 200(2)
_cell_measurement_theta_max 25.65
_cell_measurement_theta_min 3.18
_cell_volume 569.6(2)
_computing_cell_refinement
;
SAINT (Bruker, 2014)
;
_computing_data_collection
;
APEX2 (Bruker, 2014)
;
_computing_data_reduction
;
SAINT (Bruker, 2014)
;
_computing_molecular_graphics
;
<i>OLEX2</i> (Dolomanov <i>et al.</i>,  2009)
;
_computing_publication_material
;
<i>OLEX2</i> (Dolomanov <i>et al.</i>,  2009) and publCIF (Westrip,
2010)
;
_computing_structure_refinement
;
SHELXL2014 (Sheldrick, 2015)
;
_computing_structure_solution
;
SHELXS97 (Sheldrick, 2008)
;
_diffrn_ambient_temperature 200.0
_diffrn_measured_fraction_theta_full 0.997
_diffrn_measured_fraction_theta_max 0.991
_diffrn_measurement_device_type 'Bruker D8 Venture CMOS'
_diffrn_measurement_method '\f and \w scans'
_diffrn_radiation_type MoK\a
_diffrn_radiation_wavelength 0.71073
_diffrn_reflns_av_R_equivalents 0.0432
_diffrn_reflns_limit_h_max 9
_diffrn_reflns_limit_h_min -9
_diffrn_reflns_limit_k_max 9
_diffrn_reflns_limit_k_min -9
_diffrn_reflns_limit_l_max 13
_diffrn_reflns_limit_l_min -13
_diffrn_reflns_number 9782
_diffrn_reflns_theta_full 25.250
_diffrn_reflns_theta_max 25.697
_diffrn_reflns_theta_min 3.047
_diffrn_standards_number 0
_exptl_absorpt_coefficient_mu 0.348
_exptl_absorpt_correction_T_max 0.2594
_exptl_absorpt_correction_T_min 0.2309
_exptl_absorpt_correction_type multi-scan
_exptl_absorpt_process_details
;
(<i>SADABS</i>; Bruker, 2014)
;
_exptl_crystal_colour orange
_exptl_crystal_density_diffrn 1.663
_exptl_crystal_description BLOCK
_exptl_crystal_F_000 292
_exptl_crystal_size_max 0.18
_exptl_crystal_size_mid 0.15
_exptl_crystal_size_min 0.14
_refine_diff_density_max 0.373
_refine_diff_density_min -0.413
_refine_ls_extinction_method none
_refine_ls_goodness_of_fit_ref 1.061
_refine_ls_hydrogen_treatment mixed
_refine_ls_matrix_type full
_refine_ls_number_parameters 178
_refine_ls_number_reflns 2142
_refine_ls_number_restraints 5
_refine_ls_restrained_S_all 1.060
_refine_ls_R_factor_all 0.0465
_refine_ls_R_factor_gt 0.0339
_refine_ls_shift/su_max 0.000
_refine_ls_shift/su_mean 0.000
_refine_ls_structure_factor_coef Fsqd
_refine_ls_weighting_details 'w=1/[\s^2^(Fo^2^)+(0.0340P)^2^+0.4169P] where P=(Fo^2^+2Fc^2^)/3'
_refine_ls_weighting_scheme calc
_refine_ls_wR_factor_gt 0.0774
_refine_ls_wR_factor_ref 0.0825
_reflns_number_gt 1775
_reflns_number_total 2142
_reflns_threshold_expression 'I > 2\s(I)'
_cod_data_source_file wm4043sup1.cif
_cod_data_source_block I
_cod_database_code 1545652
_shelx_space_group_comment
;
The symmetry employed for this shelxl refinement is uniquely defined
by the following loop, which should always be used as a source of
symmetry information in preference to the above space-group names.
They are only intended as comments.
;
_shelx_estimated_absorpt_t_min 0.940
_shelx_estimated_absorpt_t_max 0.953
_shelxl_version_number 2014/6

loop_
_space_group_symop_operation_xyz
'x, y, z'
'-x, -y, -z'

loop_
_atom_site_type_symbol
_atom_site_label
_atom_site_fract_x
_atom_site_fract_y
_atom_site_fract_z
_atom_site_U_iso_or_equiv
_atom_site_adp_type
_atom_site_calc_flag
_atom_site_occupancy
Na Na1 0.62093(12) 0.56376(12) 1.11207(8) 0.0228(2) Uani d 1
S S1 0.77858(8) 0.88556(7) 0.21370(5) 0.01699(15) Uani d 1
O O1 0.6277(2) 0.5579(2) 0.89024(14) 0.0258(4) Uani d 1
O O2 0.4366(2) 0.5933(2) 0.66757(14) 0.0280(4) Uani d 1
O O3 0.9274(2) 0.9597(2) 0.17078(14) 0.0247(4) Uani d 1
O O4 0.5735(2) 1.0224(2) 0.21817(14) 0.0242(4) Uani d 1
O O5 0.8185(2) 0.7209(2) 0.14265(13) 0.0214(3) Uani d 1
O O6 0.3464(3) 0.8278(3) 1.1862(2) 0.0443(5) Uani d 1
H H6A 0.231(2) 0.873(4) 1.162(3) 0.066 Uiso d 1
H H6B 0.384(5) 0.916(3) 1.186(3) 0.066 Uiso d 1
O O7 0.9207(2) 0.3007(2) 1.09034(14) 0.0229(4) Uani d 1
H H7A 0.990(3) 0.288(4) 1.0162(11) 0.034 Uiso d 1
H H7B 0.911(4) 0.1986(19) 1.108(2) 0.034 Uiso d 1
N N1 0.8411(3) 0.6490(3) 0.74783(17) 0.0210(4) Uani d 1
H H1 0.918(3) 0.656(3) 0.7979(17) 0.025 Uiso d 1
C C1 0.6827(3) 0.6067(3) 0.78595(19) 0.0191(5) Uani d 1
C C2 0.5776(3) 0.6315(3) 0.6672(2) 0.0203(5) Uani d 1
C C3 0.6918(3) 0.7000(3) 0.56743(19) 0.0186(5) Uani d 1
C C4 0.6678(3) 0.7541(3) 0.44351(19) 0.0190(4) Uani d 1
H H4 0.5608 0.7514 0.4077 0.023 Uiso calc 1
C C5 0.8064(3) 0.8129(3) 0.37292(19) 0.0177(4) Uani d 1
C C6 0.9651(3) 0.8131(3) 0.4255(2) 0.0234(5) Uani d 1
H H6 1.0593 0.8509 0.3747 0.028 Uiso calc 1
C C7 0.9891(3) 0.7594(3) 0.5508(2) 0.0239(5) Uani d 1
H H7 1.0972 0.7601 0.5863 0.029 Uiso calc 1
C C8 0.8495(3) 0.7053(3) 0.62055(19) 0.0188(4) Uani d 1

loop_
_atom_site_aniso_label
_atom_site_aniso_U_11
_atom_site_aniso_U_22
_atom_site_aniso_U_33
_atom_site_aniso_U_12
_atom_site_aniso_U_13
_atom_site_aniso_U_23
Na1 0.0220(5) 0.0256(5) 0.0235(5) -0.0123(4) -0.0040(3) -0.0007(4)
S1 0.0172(3) 0.0175(3) 0.0177(3) -0.0089(2) -0.0020(2) 0.0010(2)
O1 0.0319(9) 0.0317(9) 0.0193(8) -0.0188(8) -0.0061(7) 0.0062(7)
O2 0.0298(9) 0.0396(10) 0.0264(8) -0.0258(8) -0.0063(7) 0.0036(7)
O3 0.0255(9) 0.0275(9) 0.0275(8) -0.0182(8) -0.0033(7) 0.0057(7)
O4 0.0201(8) 0.0217(8) 0.0281(8) -0.0056(7) -0.0046(6) 0.0003(7)
O5 0.0243(8) 0.0212(8) 0.0197(8) -0.0110(7) -0.0006(6) -0.0038(6)
O6 0.0222(10) 0.0353(11) 0.0768(14) -0.0125(9) -0.0070(9) -0.0070(10)
O7 0.0275(9) 0.0235(9) 0.0204(8) -0.0140(8) -0.0016(6) -0.0003(7)
N1 0.0203(10) 0.0278(10) 0.0191(9) -0.0126(9) -0.0077(7) 0.0027(8)
C1 0.0211(12) 0.0171(11) 0.0198(11) -0.0078(10) -0.0045(9) -0.0009(9)
C2 0.0214(12) 0.0201(11) 0.0205(11) -0.0097(10) -0.0035(9) -0.0002(9)
C3 0.0180(11) 0.0197(11) 0.0202(11) -0.0097(9) -0.0028(8) -0.0001(9)
C4 0.0178(11) 0.0218(11) 0.0208(11) -0.0108(10) -0.0045(8) -0.0012(9)
C5 0.0189(11) 0.0166(11) 0.0180(10) -0.0083(9) -0.0009(8) -0.0016(8)
C6 0.0216(12) 0.0277(13) 0.0252(12) -0.0155(11) -0.0017(9) 0.0014(9)
C7 0.0190(12) 0.0328(13) 0.0252(12) -0.0151(11) -0.0057(9) 0.0006(10)
C8 0.0173(11) 0.0188(11) 0.0196(11) -0.0060(9) -0.0046(8) -0.0008(8)

loop_
_atom_type_symbol
_atom_type_description
_atom_type_scat_dispersion_real
_atom_type_scat_dispersion_imag
_atom_type_scat_source
C C 0.0033 0.0016 'International Tables Vol C Tables 4.2.6.8 and 6.1.1.4'
H H 0.0000 0.0000 'International Tables Vol C Tables 4.2.6.8 and 6.1.1.4'
N N 0.0061 0.0033 'International Tables Vol C Tables 4.2.6.8 and 6.1.1.4'
Na Na 0.0362 0.0249 'International Tables Vol C Tables 4.2.6.8 and 6.1.1.4'
O O 0.0106 0.0060 'International Tables Vol C Tables 4.2.6.8 and 6.1.1.4'
S S 0.1246 0.1234 'International Tables Vol C Tables 4.2.6.8 and 6.1.1.4'

loop_
_geom_angle_atom_site_label_1
_geom_angle_atom_site_label_2
_geom_angle_atom_site_label_3
_geom_angle_site_symmetry_1
_geom_angle_site_symmetry_3
_geom_angle
O1 Na1 Na1 2_667 2_667 39.66(4)
O1 Na1 Na1 . 2_667 40.95(4)
O1 Na1 O1 . 2_667 80.61(6)
O1 Na1 O2 . 2_667 145.72(6)
O1 Na1 O2 2_667 2_667 69.98(5)
O1 Na1 O5 . 1_556 106.21(6)
O1 Na1 C1 2_667 2_667 21.08(5)
O1 Na1 C1 . 2_667 101.52(6)
O2 Na1 Na1 2_667 2_667 107.88(5)
O2 Na1 C1 2_667 2_667 49.33(5)
O5 Na1 Na1 1_556 2_667 146.48(5)
O5 Na1 O1 1_556 2_667 169.43(6)
O5 Na1 O2 1_556 2_667 105.59(6)
O5 Na1 C1 1_556 2_667 151.73(6)
O6 Na1 Na1 . 2_667 96.15(6)
O6 Na1 O1 . 2_667 83.70(7)
O6 Na1 O1 . . 106.17(8)
O6 Na1 O2 . 2_667 88.14(7)
O6 Na1 O5 . 1_556 86.60(7)
O6 Na1 O7 . . 164.59(8)
O6 Na1 C1 . 2_667 80.47(7)
O7 Na1 Na1 . 2_667 97.83(5)
O7 Na1 O1 . 2_667 103.12(6)
O7 Na1 O1 . . 88.71(6)
O7 Na1 O2 . 2_667 81.43(6)
O7 Na1 O5 . 1_556 85.33(6)
O7 Na1 C1 . 2_667 100.84(6)
C1 Na1 Na1 2_667 2_667 60.61(5)
O3 S1 O5 . . 111.89(9)
O3 S1 C5 . . 106.05(9)
O4 S1 O3 . . 113.46(9)
O4 S1 O5 . . 112.52(9)
O4 S1 C5 . . 106.06(9)
O5 S1 C5 . . 106.17(9)
Na1 O1 Na1 . 2_667 99.39(6)
C1 O1 Na1 . . 146.85(15)
C1 O1 Na1 . 2_667 112.95(14)
C2 O2 Na1 . 2_667 107.73(14)
S1 O5 Na1 . 1_554 133.64(9)
Na1 O6 H6A . . 127(2)
Na1 O6 H6B . . 109(2)
H6A O6 H6B . . 107(3)
Na1 O7 H7A . . 113.6(18)
Na1 O7 H7B . . 115.7(18)
H7A O7 H7B . . 107(3)
C1 N1 H1 . . 124.4(15)
C1 N1 C8 . . 111.27(17)
C8 N1 H1 . . 123.8(16)
O1 C1 Na1 . 2_667 45.97(11)
O1 C1 N1 . . 128.8(2)
O1 C1 C2 . . 124.92(19)
N1 C1 Na1 . 2_667 168.95(15)
N1 C1 C2 . . 106.28(17)
C2 C1 Na1 . 2_667 79.79(11)
O2 C2 C1 . . 122.89(19)
O2 C2 C3 . . 132.4(2)
C3 C2 C1 . . 104.67(17)
C4 C3 C2 . . 132.34(19)
C4 C3 C8 . . 121.11(19)
C8 C3 C2 . . 106.56(18)
C3 C4 H4 . . 121.2
C3 C4 C5 . . 117.57(19)
C5 C4 H4 . . 121.2
C4 C5 S1 . . 118.75(16)
C6 C5 S1 . . 120.41(16)
C6 C5 C4 . . 120.84(19)
C5 C6 H6 . . 119.2
C7 C6 C5 . . 121.68(19)
C7 C6 H6 . . 119.2
C6 C7 H7 . . 121.4
C8 C7 C6 . . 117.12(19)
C8 C7 H7 . . 121.4
N1 C8 C3 . . 111.14(18)
C7 C8 N1 . . 127.21(19)
C7 C8 C3 . . 121.65(19)

loop_
_geom_bond_atom_site_label_1
_geom_bond_atom_site_label_2
_geom_bond_site_symmetry_2
_geom_bond_distance
Na1 Na1 2_667 3.6590(17)
Na1 O1 . 2.3669(17)
Na1 O1 2_667 2.4309(18)
Na1 O2 2_667 2.6444(18)
Na1 O5 1_556 2.3706(17)
Na1 O6 . 2.309(2)
Na1 O7 . 2.3283(19)
Na1 C1 2_667 3.113(2)
S1 O3 . 1.4596(15)
S1 O4 . 1.4547(16)
S1 O5 . 1.4609(15)
S1 C5 . 1.777(2)
O1 Na1 2_667 2.4309(18)
O1 C1 . 1.216(2)
O2 Na1 2_667 2.6444(18)
O2 C2 . 1.210(3)
O5 Na1 1_554 2.3707(17)
O6 H6A . 0.858(5)
O6 H6B . 0.860(5)
O7 H7A . 0.857(5)
O7 H7B . 0.856(5)
N1 H1 . 0.867(5)
N1 C1 . 1.351(3)
N1 C8 . 1.402(3)
C1 Na1 2_667 3.113(2)
C1 C2 . 1.561(3)
C2 C3 . 1.470(3)
C3 C4 . 1.382(3)
C3 C8 . 1.406(3)
C4 H4 . 0.9500
C4 C5 . 1.395(3)
C5 C6 . 1.395(3)
C6 H6 . 0.9500
C6 C7 . 1.394(3)
C7 H7 . 0.9500
C7 C8 . 1.376(3)

loop_
_geom_hbond_atom_site_label_D
_geom_hbond_atom_site_label_H
_geom_hbond_atom_site_label_A
_geom_hbond_site_symmetry_A
_geom_hbond_distance_DH
_geom_hbond_distance_HA
_geom_hbond_distance_DA
_geom_hbond_angle_DHA
O6 H6A O3 1_456 0.858(5) 2.060(13) 2.878(2) 159(3)
O6 H6B O4 1_556 0.860(5) 2.013(16) 2.807(2) 153(3)
O7 H7A O5 2_766 0.857(5) 2.008(7) 2.854(2) 169(2)
O7 H7B O3 1_546 0.856(5) 1.936(8) 2.780(2) 168(3)
N1 H1 O7 2_767 0.867(5) 1.974(6) 2.837(2) 174(2)
C6 H6 O6 1_654 0.95 2.63 3.520(3) 155.8
C7 H7 O2 1_655 0.95 2.59 3.453(3) 151.8

loop_
_geom_torsion_atom_site_label_1
_geom_torsion_atom_site_label_2
_geom_torsion_atom_site_label_3
_geom_torsion_atom_site_label_4
_geom_torsion_site_symmetry_1
_geom_torsion_site_symmetry_4
_geom_torsion
Na1 O1 C1 Na1 . 2_667 -166.5(3)
Na1 O1 C1 N1 . . 26.5(4)
Na1 O1 C1 N1 2_667 . -166.99(19)
Na1 O1 C1 C2 2_667 . 12.7(3)
Na1 O1 C1 C2 . . -153.79(19)
Na1 O2 C2 C1 2_667 . -5.9(2)
Na1 O2 C2 C3 2_667 . 171.9(2)
Na1 C1 C2 O2 2_667 . 4.8(2)
Na1 C1 C2 C3 2_667 . -173.49(15)
S1 C5 C6 C7 . . 179.05(17)
O1 C1 C2 O2 . . -4.4(3)
O1 C1 C2 C3 . . 177.3(2)
O2 C2 C3 C4 . . 4.7(4)
O2 C2 C3 C8 . . -175.5(2)
O3 S1 O5 Na1 . 1_554 -161.56(11)
O3 S1 C5 C4 . . 173.02(16)
O3 S1 C5 C6 . . -7.6(2)
O4 S1 O5 Na1 . 1_554 -32.43(14)
O4 S1 C5 C4 . . 52.08(19)
O4 S1 C5 C6 . . -128.54(18)
O5 S1 C5 C4 . . -67.82(19)
O5 S1 C5 C6 . . 111.56(18)
N1 C1 C2 O2 . . 175.3(2)
N1 C1 C2 C3 . . -3.0(2)
C1 N1 C8 C3 . . -0.7(3)
C1 N1 C8 C7 . . 179.6(2)
C1 C2 C3 C4 . . -177.2(2)
C1 C2 C3 C8 . . 2.5(2)
C2 C3 C4 C5 . . -179.8(2)
C2 C3 C8 N1 . . -1.3(2)
C2 C3 C8 C7 . . 178.4(2)
C3 C4 C5 S1 . . -179.40(16)
C3 C4 C5 C6 . . 1.2(3)
C4 C3 C8 N1 . . 178.46(19)
C4 C3 C8 C7 . . -1.8(3)
C4 C5 C6 C7 . . -1.6(3)
C5 S1 O5 Na1 . 1_554 83.17(13)
C5 C6 C7 C8 . . 0.2(3)
C6 C7 C8 N1 . . -178.9(2)
C6 C7 C8 C3 . . 1.5(3)
C8 N1 C1 Na1 . 2_667 124.4(7)
C8 N1 C1 O1 . . -178.0(2)
C8 N1 C1 C2 . . 2.3(2)
C8 C3 C4 C5 . . 0.4(3)

_cod_database_fobs_code 1545652
